data_7719680
loop_
_publ_author_name
'Szyde&#x142;ko, Kinga'
'Koniarz, Sebastian'
'Bia&#x142;ek, Micha&#x142; J'
'Chmielewski, Piotr J.'

_publ_section_title
;
 Imidazo[1,5]carbachlorin as a hybrid ligand.
;
_journal_issue 44
_journal_name_full 'Dalton transactions (Cambridge, England : 2003)'
_journal_page_first 16461
_journal_page_last 16474
_journal_paper_doi 10.1039/d4dt03034f
_journal_volume 54
_journal_year 2025
_chemical_formula_moiety 'C46 H28 Au1.90 Cl2.70 N5, C H2 Cl2'
_chemical_formula_sum 'C47 H30 Au1.9 Cl4.7 N5'
_chemical_formula_weight 1205.61
_space_group_crystal_system triclinic
_space_group_IT_number 2
_space_group_name_Hall '-P 1'
_space_group_name_H-M_alt 'P -1'
_atom_sites_solution_hydrogens geom
_audit_creation_date 2025-09-29
_audit_creation_method
;
Olex2 1.5
(compiled 2025.07.13 svn.rb7424aed for OlexSys, GUI svn.r7314)
;
_audit_update_record
;
2025-10-03 deposited with the CCDC.	2025-10-15 downloaded from the CCDC.
;
_cell_angle_alpha 110.8961(17)
_cell_angle_beta 94.6483(15)
_cell_angle_gamma 100.4507(16)
_cell_formula_units_Z 2
_cell_length_a 9.41147(18)
_cell_length_b 14.0313(3)
_cell_length_c 16.8034(3)
_cell_measurement_reflns_used 22139
_cell_measurement_temperature 100.15
_cell_measurement_theta_max 75.4510
_cell_measurement_theta_min 2.8360
_cell_volume 2012.83(7)
_computing_cell_refinement 'CrysAlisPro 1.171.43.123a (Rigaku OD, 2024)'
_computing_data_collection 'CrysAlisPro system (CCD 43.105a 64-bit (release 11-01-2024))'
_computing_data_reduction 'CrysAlisPro 1.171.43.123a (Rigaku OD, 2024)'
_computing_molecular_graphics 'Olex2 1.5 (Dolomanov et al., 2009)'
_computing_publication_material 'Olex2 1.5 (Dolomanov et al., 2009)'
_computing_structure_refinement 'SHELXL 2019/3 (Sheldrick, 2015)'
_computing_structure_solution 'ShelXT (Sheldrick, 2015)'
_diffrn_ambient_temperature 100.15
_diffrn_measured_fraction_theta_full 0.998
_diffrn_measured_fraction_theta_max 0.978
_diffrn_measurement_device_type 'XtaLAB Synergy R, DW system, HyPix-Arc 150'
_diffrn_measurement_method '\w scans'
_diffrn_radiation_type CuK\a
_diffrn_radiation_wavelength 1.54184
_diffrn_reflns_av_R_equivalents 0.0373
_diffrn_reflns_av_unetI/netI 0.0287
_diffrn_reflns_Laue_measured_fraction_full 0.998
_diffrn_reflns_Laue_measured_fraction_max 0.978
_diffrn_reflns_limit_h_max 11
_diffrn_reflns_limit_h_min -11
_diffrn_reflns_limit_k_max 15
_diffrn_reflns_limit_k_min -17
_diffrn_reflns_limit_l_max 21
_diffrn_reflns_limit_l_min -20
_diffrn_reflns_number 36698
_diffrn_reflns_point_group_measured_fraction_full 0.998
_diffrn_reflns_point_group_measured_fraction_max 0.978
_diffrn_reflns_theta_full 67.684
_diffrn_reflns_theta_max 75.720
_diffrn_reflns_theta_min 3.461
_exptl_absorpt_coefficient_mu 16.052
_exptl_absorpt_correction_T_max 0.770
_exptl_absorpt_correction_T_min 0.255
_exptl_absorpt_correction_type analytical
_exptl_absorpt_process_details
;
CrysAlisPro 1.171.43.123a (Rigaku Oxford Diffraction, 2024)
Analytical numeric absorption correction using a multifaceted crystal
model based on expressions derived by R.C. Clark & J.S. Reid.
(Clark, R. C. & Reid, J. S. (1995). Acta Cryst. A51, 887-897)
Empirical absorption correction using spherical harmonics,
implemented in SCALE3 ABSPACK scaling algorithm.
;
_exptl_crystal_colour 'dark brown'
_exptl_crystal_density_diffrn 1.989
_exptl_crystal_description needle
_exptl_crystal_F_000 1154
_exptl_crystal_size_max 0.152
_exptl_crystal_size_mid 0.044
_exptl_crystal_size_min 0.021
_refine_diff_density_max 1.833
_refine_diff_density_min -2.039
_refine_diff_density_rms 0.143
_refine_ls_extinction_method none
_refine_ls_goodness_of_fit_ref 1.056
_refine_ls_hydrogen_treatment constr
_refine_ls_matrix_type full
_refine_ls_number_parameters 546
_refine_ls_number_reflns 8192
_refine_ls_number_restraints 15
_refine_ls_restrained_S_all 1.059
_refine_ls_R_factor_all 0.0415
_refine_ls_R_factor_gt 0.0372
_refine_ls_shift/su_max 0.001
_refine_ls_shift/su_mean 0.000
_refine_ls_structure_factor_coef Fsqd
_refine_ls_weighting_details 'w=1/[\s^2^(Fo^2^)+(0.0301P)^2^+16.1099P] where P=(Fo^2^+2Fc^2^)/3'
_refine_ls_weighting_scheme calc
_refine_ls_wR_factor_gt 0.0902
_refine_ls_wR_factor_ref 0.0921
_reflns_Friedel_coverage 0.000
_reflns_number_gt 7358
_reflns_number_total 8192
_reflns_threshold_expression 'I > 2\s(I)'
_cod_data_source_file d4dt03034f2.cif
_cod_data_source_block sk36auimincp
_cod_depositor_comments 'Adding full bibliography for 7719677--7719681.cif.'
_cod_original_formula_sum 'C47 H30 Au1.90 Cl4.70 N5'
_cod_database_code 7719680
_shelx_shelxl_version_number 2019/3
_shelx_space_group_comment
;
The symmetry employed for this shelxl refinement is uniquely defined
by the following loop, which should always be used as a source of
symmetry information in preference to the above space-group names.
They are only intended as comments.
;
_shelx_estimated_absorpt_t_max 0.729
_shelx_estimated_absorpt_t_min 0.194
_olex2_refinement_description
;
1. Fixed Uiso
 At 1.2 times of:
  All C(H) groups, All C(H,H) groups
2. Shared sites
{N2, C2}
{C3, N3}
3. Restrained distances
 C22A-Cl5A
 1.75 with sigma of 0.02
 Cl5-C22
 1.75 with sigma of 0.02
 Cl4-C22 \\sim Cl4-C22A
 with sigma of 0.02
 Cl5-C22 \\sim Cl5-C22A
 with sigma of 0.02
 C22-Cl5A \\sim C22A-Cl5A
 with sigma of 0.02
4. Uiso/Uaniso restraints and constraints
Uanis(C22) \\sim Ueq, Uanis(C22A) \\sim Ueq: with sigma of 0.03 and sigma for
terminal atoms of 0.2
Uanis(N2) = Uanis(C2)
Uanis(C3) = Uanis(N3)
Uanis(N2) = Uanis(N3)
5. Others
 Sof(H32A)=Sof(H34A)=Sof(N3)=Sof(C2)=1-FVAR(1)
 Sof(H32)=Sof(H34)=Sof(N2)=Sof(C3)=FVAR(1)
 Sof(C22)=Sof(H22A)=Sof(H22B)=Sof(Cl5A)=1-FVAR(2)
 Sof(Cl5)=Sof(C22A)=Sof(H22C)=Sof(H22D)=FVAR(2)
 Fixed Sof: Au2(0.9) Cl1(0.9) Cl2(0.9) Cl3(0.9)
6.a Secondary CH2 refined with riding coordinates:
 C22(H22A,H22B), C22A(H22C,H22D)
6.b Aromatic/amide H refined with riding coordinates:
 C7(H7), C8(H8), C12(H12), C13(H13), C17(H17), C18(H18), C32(H32), C32(H32A),
 C34(H34), C34(H34A), C52(H52), C53(H53), C54(H54), C55(H55), C56(H56),
 C102(H102), C103(H103), C104(H104), C105(H105), C106(H106), C152(H152),
 C153(H153), C154(H154), C155(H155), C156(H156), C202(H202), C203(H203),
 C204(H204), C205(H205), C206(H206)
;
_olex2_submission_special_instructions 'No special instructions were received'

loop_
_space_group_symop_operation_xyz
'x, y, z'
'-x, -y, -z'

loop_
_atom_site_label
_atom_site_type_symbol
_atom_site_fract_x
_atom_site_fract_y
_atom_site_fract_z
_atom_site_U_iso_or_equiv
_atom_site_adp_type
_atom_site_occupancy
_atom_site_site_symmetry_order
_atom_site_calc_flag
_atom_site_refinement_flags_posn
_atom_site_refinement_flags_adp
_atom_site_refinement_flags_occupancy
_atom_site_disorder_assembly
_atom_site_disorder_group
Au1 Au 0.67534(2) 0.39114(2) 0.43821(2) 0.02498(7) Uani 1 1 d . . . . .
Au2 Au 0.19347(3) 0.28995(2) -0.02869(2) 0.02995(8) Uani 0.9 1 d . . P . .
Cl1 Cl 0.0863(2) 0.42290(17) 0.03931(15) 0.0503(5) Uani 0.9 1 d . . P . .
Cl2 Cl 0.0705(2) 0.26719(18) -0.15789(13) 0.0544(5) Uani 0.9 1 d . . P . .
Cl3 Cl 0.2874(2) 0.14838(14) -0.09271(12) 0.0457(4) Uani 0.9 1 d . . P . .
N22 N 0.6982(5) 0.5480(4) 0.4735(3) 0.0269(10) Uani 1 1 d . . . . .
N23 N 0.8235(5) 0.4151(4) 0.5444(3) 0.0278(10) Uani 1 1 d . . . . .
N24 N 0.6431(5) 0.2335(4) 0.4051(3) 0.0274(10) Uani 1 1 d . . . . .
N33 N 0.3101(6) 0.3143(4) 0.0862(3) 0.0313(11) Uani 1 1 d . . . . .
C1 C 0.4793(6) 0.2694(5) 0.2660(4) 0.0305(13) Uani 1 1 d . . . . .
C4 C 0.5120(6) 0.4469(5) 0.3031(4) 0.0285(12) Uani 1 1 d . . . . .
C5 C 0.5464(6) 0.5543(5) 0.3487(4) 0.0304(13) Uani 1 1 d . . . . .
C6 C 0.6279(6) 0.5988(5) 0.4309(4) 0.0295(12) Uani 1 1 d . . . . .
C7 C 0.6559(7) 0.7069(5) 0.4857(4) 0.0316(13) Uani 1 1 d . . . . .
H7 H 0.619216 0.759625 0.473246 0.038 Uiso 1 1 calc R U . . .
C8 C 0.7442(6) 0.7209(5) 0.5588(4) 0.0311(13) Uani 1 1 d . . . . .
H8 H 0.779964 0.785188 0.606665 0.037 Uiso 1 1 calc R U . . .
C9 C 0.7739(6) 0.6231(5) 0.5512(4) 0.0294(12) Uani 1 1 d . . . . .
C10 C 0.8721(6) 0.6078(5) 0.6111(4) 0.0284(12) Uani 1 1 d . . . . .
C11 C 0.8996(6) 0.5111(5) 0.6029(4) 0.0299(12) Uani 1 1 d . . . . .
C12 C 1.0058(7) 0.4938(5) 0.6606(4) 0.0340(13) Uani 1 1 d . . . . .
H12 H 1.075707 0.546582 0.705952 0.041 Uiso 1 1 calc R U . . .
C13 C 0.9880(6) 0.3893(5) 0.6384(4) 0.0312(13) Uani 1 1 d . . . . .
H13 H 1.041619 0.355493 0.666070 0.037 Uiso 1 1 calc R U . . .
C14 C 0.8728(6) 0.3386(5) 0.5652(4) 0.0287(12) Uani 1 1 d . . . . .
C15 C 0.8108(6) 0.2311(5) 0.5263(4) 0.0270(12) Uani 1 1 d . . . . .
C16 C 0.7039(7) 0.1855(5) 0.4540(4) 0.0291(12) Uani 1 1 d . . . . .
C17 C 0.6436(7) 0.0743(5) 0.4128(4) 0.0333(13) Uani 1 1 d . . . . .
H17 H 0.663949 0.022318 0.433020 0.040 Uiso 1 1 calc R U . . .
C18 C 0.5529(7) 0.0575(5) 0.3400(4) 0.0351(14) Uani 1 1 d . . . . .
H18 H 0.499135 -0.008665 0.299737 0.042 Uiso 1 1 calc R U . . .
C19 C 0.5521(6) 0.1563(5) 0.3344(4) 0.0301(12) Uani 1 1 d . . . . .
C20 C 0.4761(6) 0.1704(5) 0.2660(4) 0.0315(13) Uani 1 1 d . . . . .
C21 C 0.5433(6) 0.3683(5) 0.3303(4) 0.0280(12) Uani 1 1 d . . . . .
C32 C 0.3360(7) 0.2387(5) 0.1144(4) 0.0330(13) Uani 1 1 d . . . . .
H32 H 0.308063 0.165176 0.083021 0.040 Uiso 0.56(4) 1 calc R U P A 1
H32A H 0.308063 0.165176 0.083021 0.040 Uiso 0.44(4) 1 calc R U P A 2
C34 C 0.3668(7) 0.4104(5) 0.1495(4) 0.0338(13) Uani 1 1 d . . . . .
H34 H 0.363427 0.476389 0.146644 0.041 Uiso 0.56(4) 1 calc R U P A 1
H34A H 0.363427 0.476389 0.146644 0.041 Uiso 0.44(4) 1 calc R U P A 2
C51 C 0.4973(7) 0.6246(5) 0.3083(4) 0.0320(13) Uani 1 1 d . . . . .
C52 C 0.3497(7) 0.6206(5) 0.2885(4) 0.0338(13) Uani 1 1 d . . . . .
H52 H 0.278858 0.574719 0.303114 0.041 Uiso 1 1 calc R U . . .
C53 C 0.3044(8) 0.6825(6) 0.2477(4) 0.0412(16) Uani 1 1 d . . . . .
H53 H 0.202956 0.678207 0.233726 0.049 Uiso 1 1 calc R U . . .
C54 C 0.4070(9) 0.7507(6) 0.2272(5) 0.0445(17) Uani 1 1 d . . . . .
H54 H 0.376211 0.793197 0.199204 0.053 Uiso 1 1 calc R U . . .
C55 C 0.5531(9) 0.7565(6) 0.2475(5) 0.0472(18) Uani 1 1 d . . . . .
H55 H 0.623520 0.804090 0.234306 0.057 Uiso 1 1 calc R U . . .
C56 C 0.5988(8) 0.6935(6) 0.2871(5) 0.0425(16) Uani 1 1 d . . . . .
H56 H 0.700362 0.697372 0.299927 0.051 Uiso 1 1 calc R U . . .
C101 C 0.9505(6) 0.7000(5) 0.6875(4) 0.0296(12) Uani 1 1 d . . . . .
C102 C 1.0448(7) 0.7855(5) 0.6801(4) 0.0321(13) Uani 1 1 d . . . . .
H102 H 1.056799 0.785561 0.624542 0.038 Uiso 1 1 calc R U . . .
C103 C 1.1207(7) 0.8699(5) 0.7531(4) 0.0341(14) Uani 1 1 d . . . . .
H103 H 1.183828 0.927022 0.746965 0.041 Uiso 1 1 calc R U . . .
C104 C 1.1049(7) 0.8714(5) 0.8346(4) 0.0359(14) Uani 1 1 d . . . . .
H104 H 1.157015 0.929018 0.884464 0.043 Uiso 1 1 calc R U . . .
C105 C 1.0119(7) 0.7876(5) 0.8425(4) 0.0354(14) Uani 1 1 d . . . . .
H105 H 0.999891 0.788400 0.898300 0.042 Uiso 1 1 calc R U . . .
C106 C 0.9368(7) 0.7033(5) 0.7706(4) 0.0324(13) Uani 1 1 d . . . . .
H106 H 0.874481 0.646514 0.777686 0.039 Uiso 1 1 calc R U . . .
C151 C 0.8670(7) 0.1620(5) 0.5658(4) 0.0292(12) Uani 1 1 d . . . . .
C152 C 1.0125(7) 0.1546(5) 0.5684(4) 0.0344(14) Uani 1 1 d . . . . .
H152 H 1.076604 0.192050 0.543247 0.041 Uiso 1 1 calc R U . . .
C153 C 1.0643(8) 0.0933(5) 0.6072(5) 0.0425(16) Uani 1 1 d . . . . .
H153 H 1.164510 0.090195 0.609531 0.051 Uiso 1 1 calc R U . . .
C154 C 0.9731(9) 0.0366(5) 0.6426(5) 0.0464(18) Uani 1 1 d . . . . .
H154 H 1.010330 -0.004603 0.669781 0.056 Uiso 1 1 calc R U . . .
C155 C 0.8262(9) 0.0400(6) 0.6381(5) 0.0439(16) Uani 1 1 d . . . . .
H155 H 0.761725 -0.000475 0.660821 0.053 Uiso 1 1 calc R U . . .
C156 C 0.7736(8) 0.1033(5) 0.6002(4) 0.0382(15) Uani 1 1 d . . . . .
H156 H 0.673402 0.106324 0.597743 0.046 Uiso 1 1 calc R U . . .
C201 C 0.3882(7) 0.0747(5) 0.1936(4) 0.0326(13) Uani 1 1 d . . . . .
C202 C 0.4559(8) 0.0096(6) 0.1335(5) 0.0486(18) Uani 1 1 d . . . . .
H202 H 0.559322 0.026637 0.137503 0.058 Uiso 1 1 calc R U . . .
C203 C 0.3737(9) -0.0806(7) 0.0671(5) 0.061(2) Uani 1 1 d . . . . .
H203 H 0.420401 -0.123448 0.024742 0.073 Uiso 1 1 calc R U . . .
C204 C 0.2249(9) -0.1072(6) 0.0633(5) 0.0508(19) Uani 1 1 d . . . . .
H204 H 0.169140 -0.170781 0.020194 0.061 Uiso 1 1 calc R U . . .
C205 C 0.1562(8) -0.0420(5) 0.1218(5) 0.0413(16) Uani 1 1 d . . . . .
H205 H 0.052797 -0.059479 0.117804 0.050 Uiso 1 1 calc R U . . .
C206 C 0.2379(7) 0.0493(5) 0.1865(4) 0.0352(14) Uani 1 1 d . . . . .
H206 H 0.189927 0.094490 0.226224 0.042 Uiso 1 1 calc R U . . .
N2 N 0.4091(6) 0.2885(5) 0.1955(4) 0.0324(8) Uani 0.56(4) 1 d . . P A 1
C3 C 0.4285(6) 0.3934(5) 0.2171(4) 0.0324(8) Uani 0.56(4) 1 d . . P A 1
N3 N 0.4285(6) 0.3934(5) 0.2171(4) 0.0324(8) Uani 0.44(4) 1 d . . P A 2
C2 C 0.4091(6) 0.2885(5) 0.1955(4) 0.0324(8) Uani 0.44(4) 1 d . . P A 2
Cl4 Cl 0.7265(3) 0.3535(2) 0.1230(2) 0.0831(8) Uani 1 1 d D . . . .
Cl5 Cl 0.6165(6) 0.3796(4) -0.0174(3) 0.082(2) Uani 0.602(9) 1 d D . P B 1
C22 C 0.738(4) 0.4479(17) 0.0818(19) 0.092(13) Uani 0.398(9) 1 d D U P B 1
H22A H 0.838585 0.471202 0.072436 0.110 Uiso 0.398(9) 1 calc R U P B 1
H22B H 0.704079 0.509079 0.119291 0.110 Uiso 0.398(9) 1 calc R U P B 1
Cl5A Cl 0.5765(6) 0.4572(6) 0.0070(4) 0.064(2) Uani 0.398(9) 1 d D . P B 2
C22A C 0.709(3) 0.457(2) 0.0940(18) 0.121(13) Uani 0.602(9) 1 d D U P B 2
H22C H 0.806867 0.482656 0.081568 0.145 Uiso 0.602(9) 1 calc R U P B 2
H22D H 0.695691 0.512400 0.147159 0.145 Uiso 0.602(9) 1 calc R U P B 2

loop_
_atom_site_aniso_label
_atom_site_aniso_U_11
_atom_site_aniso_U_22
_atom_site_aniso_U_33
_atom_site_aniso_U_23
_atom_site_aniso_U_13
_atom_site_aniso_U_12
Au1 0.02164(12) 0.03130(13) 0.02547(12) 0.01432(10) 0.00215(9) 0.00773(9)
Au2 0.02948(15) 0.03280(15) 0.02874(15) 0.01677(12) -0.00446(11) 0.00331(11)
Cl1 0.0431(10) 0.0589(12) 0.0649(13) 0.0350(10) 0.0093(9) 0.0262(9)
Cl2 0.0569(12) 0.0624(12) 0.0412(10) 0.0281(10) -0.0197(9) 0.0016(10)
Cl3 0.0672(13) 0.0335(9) 0.0337(9) 0.0111(7) 0.0041(8) 0.0100(8)
N22 0.026(2) 0.033(3) 0.027(2) 0.017(2) 0.0039(19) 0.008(2)
N23 0.025(2) 0.035(3) 0.026(2) 0.015(2) -0.0010(19) 0.009(2)
N24 0.024(2) 0.030(2) 0.029(3) 0.013(2) 0.0006(19) 0.0078(19)
N33 0.030(3) 0.034(3) 0.029(3) 0.014(2) -0.002(2) 0.005(2)
C1 0.022(3) 0.044(3) 0.030(3) 0.019(3) 0.001(2) 0.009(2)
C4 0.020(3) 0.046(3) 0.026(3) 0.020(3) 0.003(2) 0.010(2)
C5 0.024(3) 0.039(3) 0.037(3) 0.024(3) 0.005(2) 0.007(2)
C6 0.026(3) 0.036(3) 0.034(3) 0.020(3) 0.006(2) 0.012(2)
C7 0.030(3) 0.038(3) 0.037(3) 0.023(3) 0.010(3) 0.011(3)
C8 0.026(3) 0.036(3) 0.028(3) 0.012(3) 0.002(2) -0.001(2)
C9 0.022(3) 0.040(3) 0.029(3) 0.016(3) 0.004(2) 0.006(2)
C10 0.026(3) 0.028(3) 0.031(3) 0.013(2) 0.004(2) 0.003(2)
C11 0.026(3) 0.034(3) 0.031(3) 0.014(3) 0.005(2) 0.006(2)
C12 0.027(3) 0.041(3) 0.034(3) 0.015(3) 0.000(2) 0.007(3)
C13 0.026(3) 0.034(3) 0.034(3) 0.016(3) 0.000(2) 0.005(2)
C14 0.027(3) 0.036(3) 0.028(3) 0.016(3) 0.000(2) 0.014(2)
C15 0.024(3) 0.030(3) 0.030(3) 0.013(2) 0.004(2) 0.008(2)
C16 0.030(3) 0.034(3) 0.028(3) 0.016(3) 0.004(2) 0.013(2)
C17 0.035(3) 0.030(3) 0.034(3) 0.013(3) 0.000(3) 0.009(3)
C18 0.033(3) 0.037(3) 0.033(3) 0.011(3) 0.001(3) 0.009(3)
C19 0.023(3) 0.035(3) 0.032(3) 0.011(3) 0.002(2) 0.010(2)
C20 0.024(3) 0.036(3) 0.033(3) 0.011(3) 0.001(2) 0.008(2)
C21 0.023(3) 0.037(3) 0.025(3) 0.013(2) 0.002(2) 0.009(2)
C32 0.030(3) 0.038(3) 0.036(3) 0.022(3) 0.000(3) 0.008(3)
C34 0.035(3) 0.039(3) 0.031(3) 0.018(3) 0.005(3) 0.007(3)
C51 0.032(3) 0.041(3) 0.028(3) 0.019(3) 0.003(2) 0.010(3)
C52 0.034(3) 0.038(3) 0.033(3) 0.016(3) 0.006(3) 0.011(3)
C53 0.046(4) 0.046(4) 0.037(4) 0.016(3) 0.002(3) 0.023(3)
C54 0.065(5) 0.040(4) 0.037(4) 0.022(3) 0.003(3) 0.018(3)
C55 0.049(4) 0.049(4) 0.052(4) 0.033(4) 0.006(3) 0.002(3)
C56 0.039(4) 0.051(4) 0.046(4) 0.030(3) 0.005(3) 0.009(3)
C101 0.023(3) 0.035(3) 0.036(3) 0.019(3) 0.002(2) 0.008(2)
C102 0.030(3) 0.036(3) 0.036(3) 0.020(3) 0.006(3) 0.007(3)
C103 0.029(3) 0.033(3) 0.043(4) 0.020(3) -0.003(3) 0.005(2)
C104 0.032(3) 0.036(3) 0.038(3) 0.014(3) -0.004(3) 0.007(3)
C105 0.035(3) 0.041(3) 0.030(3) 0.015(3) 0.000(3) 0.007(3)
C106 0.028(3) 0.037(3) 0.034(3) 0.018(3) 0.002(2) 0.005(3)
C151 0.035(3) 0.028(3) 0.023(3) 0.008(2) 0.001(2) 0.010(2)
C152 0.030(3) 0.032(3) 0.039(3) 0.011(3) -0.001(3) 0.009(3)
C153 0.040(4) 0.037(4) 0.044(4) 0.008(3) -0.010(3) 0.017(3)
C154 0.059(5) 0.036(4) 0.046(4) 0.017(3) -0.006(3) 0.018(3)
C155 0.057(5) 0.042(4) 0.043(4) 0.026(3) 0.011(3) 0.017(3)
C156 0.038(4) 0.044(4) 0.041(4) 0.024(3) 0.009(3) 0.013(3)
C201 0.032(3) 0.036(3) 0.031(3) 0.015(3) -0.003(2) 0.008(3)
C202 0.031(4) 0.056(4) 0.044(4) 0.005(3) -0.007(3) 0.009(3)
C203 0.048(5) 0.064(5) 0.047(5) -0.008(4) -0.001(4) 0.017(4)
C204 0.046(4) 0.048(4) 0.043(4) 0.007(3) -0.017(3) 0.003(3)
C205 0.031(3) 0.043(4) 0.048(4) 0.021(3) -0.007(3) 0.000(3)
C206 0.035(3) 0.037(3) 0.037(3) 0.019(3) 0.002(3) 0.006(3)
N2 0.0262(19) 0.042(2) 0.034(2) 0.0198(18) 0.0016(16) 0.0088(17)
C3 0.0262(19) 0.042(2) 0.034(2) 0.0198(18) 0.0016(16) 0.0088(17)
N3 0.0262(19) 0.042(2) 0.034(2) 0.0198(18) 0.0016(16) 0.0088(17)
C2 0.0262(19) 0.042(2) 0.034(2) 0.0198(18) 0.0016(16) 0.0088(17)
Cl4 0.0604(14) 0.0735(15) 0.116(2) 0.0299(15) 0.0377(14) 0.0191(12)
Cl5 0.090(3) 0.081(4) 0.052(2) 0.016(2) 0.000(2) -0.014(3)
C22 0.038(14) 0.080(18) 0.16(3) 0.045(17) 0.005(17) 0.024(12)
Cl5A 0.047(3) 0.080(5) 0.083(4) 0.052(4) 0.015(3) 0.012(3)
C22A 0.068(16) 0.21(3) 0.17(2) 0.15(2) 0.055(14) 0.036(14)

loop_
_atom_type_symbol
_atom_type_description
_atom_type_scat_dispersion_real
_atom_type_scat_dispersion_imag
_atom_type_scat_source
C C 0.0181 0.0091 'International Tables Vol C Tables 4.2.6.8 and 6.1.1.4'
H H 0.0000 0.0000 'International Tables Vol C Tables 4.2.6.8 and 6.1.1.4'
Au Au -4.4197 7.2980 'International Tables Vol C Tables 4.2.6.8 and 6.1.1.4'
Cl Cl 0.3639 0.7018 'International Tables Vol C Tables 4.2.6.8 and 6.1.1.4'
N N 0.0311 0.0180 'International Tables Vol C Tables 4.2.6.8 and 6.1.1.4'

loop_
_geom_angle_atom_site_label_1
_geom_angle_atom_site_label_2
_geom_angle_atom_site_label_3
_geom_angle
_geom_angle_site_symmetry_1
_geom_angle_site_symmetry_3
_geom_angle_publ_flag
N22 Au1 N23 90.57(19) . . ?
N22 Au1 N24 177.23(19) . . ?
N24 Au1 N23 89.98(19) . . ?
C21 Au1 N22 89.4(2) . . ?
C21 Au1 N23 175.9(2) . . ?
C21 Au1 N24 90.3(2) . . ?
Cl2 Au2 Cl1 90.80(8) . . ?
Cl2 Au2 Cl3 90.28(8) . . ?
Cl3 Au2 Cl1 175.17(7) . . ?
N33 Au2 Cl1 89.26(16) . . ?
N33 Au2 Cl2 177.72(16) . . ?
N33 Au2 Cl3 89.86(16) . . ?
C6 N22 Au1 127.0(4) . . ?
C6 N22 C9 107.4(5) . . ?
C9 N22 Au1 125.1(4) . . ?
C11 N23 Au1 125.2(4) . . ?
C11 N23 C14 108.2(5) . . ?
C14 N23 Au1 126.4(4) . . ?
C16 N24 Au1 124.9(4) . . ?
C19 N24 Au1 127.1(4) . . ?
C19 N24 C16 107.9(5) . . ?
C32 N33 Au2 125.8(4) . . ?
C32 N33 C34 109.6(5) . . ?
C34 N33 Au2 124.5(4) . . ?
C20 C1 C21 129.9(6) . . ?
C20 C1 N2 123.7(6) . . ?
C20 C1 C2 123.7(6) . . ?
C21 C1 N2 106.3(5) . . ?
C21 C1 C2 106.3(5) . . ?
C5 C4 C21 128.3(5) . . ?
C5 C4 C3 125.5(5) . . ?
C5 C4 N3 125.5(5) . . ?
C21 C4 C3 106.1(5) . . ?
C21 C4 N3 106.1(5) . . ?
C4 C5 C6 121.5(5) . . ?
C4 C5 C51 119.6(5) . . ?
C6 C5 C51 118.9(6) . . ?
N22 C6 C5 126.8(6) . . ?
N22 C6 C7 108.1(5) . . ?
C5 C6 C7 125.1(6) . . ?
C6 C7 H7 126.1 . . ?
C8 C7 C6 107.8(6) . . ?
C8 C7 H7 126.1 . . ?
C7 C8 H8 126.0 . . ?
C7 C8 C9 108.0(6) . . ?
C9 C8 H8 126.0 . . ?
N22 C9 C8 108.6(5) . . ?
N22 C9 C10 126.6(6) . . ?
C10 C9 C8 124.7(6) . . ?
C9 C10 C101 118.3(5) . . ?
C11 C10 C9 124.0(6) . . ?
C11 C10 C101 117.7(5) . . ?
N23 C11 C10 126.5(6) . . ?
N23 C11 C12 108.0(5) . . ?
C10 C11 C12 125.3(6) . . ?
C11 C12 H12 126.0 . . ?
C13 C12 C11 108.0(6) . . ?
C13 C12 H12 126.0 . . ?
C12 C13 H13 126.3 . . ?
C12 C13 C14 107.5(5) . . ?
C14 C13 H13 126.3 . . ?
N23 C14 C13 108.4(5) . . ?
N23 C14 C15 125.1(5) . . ?
C15 C14 C13 126.3(5) . . ?
C14 C15 C151 117.0(5) . . ?
C16 C15 C14 124.3(5) . . ?
C16 C15 C151 118.7(5) . . ?
N24 C16 C17 107.8(5) . . ?
C15 C16 N24 128.1(6) . . ?
C15 C16 C17 124.0(5) . . ?
C16 C17 H17 126.2 . . ?
C18 C17 C16 107.6(6) . . ?
C18 C17 H17 126.2 . . ?
C17 C18 H18 126.0 . . ?
C17 C18 C19 108.1(6) . . ?
C19 C18 H18 126.0 . . ?
N24 C19 C18 108.6(5) . . ?
N24 C19 C20 126.5(6) . . ?
C20 C19 C18 124.8(6) . . ?
C1 C20 C19 121.3(6) . . ?
C1 C20 C201 121.1(6) . . ?
C19 C20 C201 117.6(6) . . ?
C1 C21 Au1 124.2(4) . . ?
C4 C21 Au1 125.9(4) . . ?
C4 C21 C1 109.6(5) . . ?
N33 C32 H32 126.8 . . ?
N33 C32 H32A 126.8 . . ?
N2 C32 N33 106.5(6) . . ?
N2 C32 H32 126.8 . . ?
C2 C32 N33 106.5(6) . . ?
C2 C32 H32A 126.8 . . ?
N33 C34 H34 126.7 . . ?
N33 C34 H34A 126.7 . . ?
C3 C34 N33 106.5(6) . . ?
C3 C34 H34 126.7 . . ?
N3 C34 N33 106.5(6) . . ?
N3 C34 H34A 126.7 . . ?
C52 C51 C5 121.0(6) . . ?
C52 C51 C56 118.4(6) . . ?
C56 C51 C5 120.6(6) . . ?
C51 C52 H52 119.6 . . ?
C53 C52 C51 120.8(6) . . ?
C53 C52 H52 119.6 . . ?
C52 C53 H53 120.0 . . ?
C52 C53 C54 120.0(7) . . ?
C54 C53 H53 120.0 . . ?
C53 C54 H54 120.1 . . ?
C55 C54 C53 119.8(6) . . ?
C55 C54 H54 120.1 . . ?
C54 C55 H55 119.8 . . ?
C54 C55 C56 120.4(7) . . ?
C56 C55 H55 119.8 . . ?
C51 C56 H56 119.7 . . ?
C55 C56 C51 120.6(7) . . ?
C55 C56 H56 119.7 . . ?
C102 C101 C10 122.0(6) . . ?
C106 C101 C10 120.5(5) . . ?
C106 C101 C102 117.5(6) . . ?
C101 C102 H102 119.6 . . ?
C103 C102 C101 120.9(6) . . ?
C103 C102 H102 119.6 . . ?
C102 C103 H103 119.7 . . ?
C104 C103 C102 120.5(6) . . ?
C104 C103 H103 119.7 . . ?
C103 C104 H104 120.5 . . ?
C103 C104 C105 119.0(6) . . ?
C105 C104 H104 120.5 . . ?
C104 C105 H105 119.5 . . ?
C106 C105 C104 121.0(6) . . ?
C106 C105 H105 119.5 . . ?
C101 C106 H106 119.4 . . ?
C105 C106 C101 121.1(6) . . ?
C105 C106 H106 119.4 . . ?
C152 C151 C15 120.8(6) . . ?
C152 C151 C156 118.7(6) . . ?
C156 C151 C15 120.4(6) . . ?
C151 C152 H152 119.8 . . ?
C153 C152 C151 120.4(7) . . ?
C153 C152 H152 119.8 . . ?
C152 C153 H153 119.5 . . ?
C154 C153 C152 121.0(7) . . ?
C154 C153 H153 119.5 . . ?
C153 C154 H154 120.2 . . ?
C153 C154 C155 119.5(6) . . ?
C155 C154 H154 120.2 . . ?
C154 C155 H155 120.2 . . ?
C154 C155 C156 119.7(7) . . ?
C156 C155 H155 120.2 . . ?
C151 C156 C155 120.6(7) . . ?
C151 C156 H156 119.7 . . ?
C155 C156 H156 119.7 . . ?
C202 C201 C20 120.8(6) . . ?
C206 C201 C20 120.2(6) . . ?
C206 C201 C202 119.0(6) . . ?
C201 C202 H202 119.7 . . ?
C201 C202 C203 120.6(7) . . ?
C203 C202 H202 119.7 . . ?
C202 C203 H203 120.2 . . ?
C204 C203 C202 119.6(7) . . ?
C204 C203 H203 120.2 . . ?
C203 C204 H204 119.9 . . ?
C203 C204 C205 120.1(7) . . ?
C205 C204 H204 119.9 . . ?
C204 C205 H205 120.0 . . ?
C204 C205 C206 120.1(7) . . ?
C206 C205 H205 120.0 . . ?
C201 C206 C205 120.5(6) . . ?
C201 C206 H206 119.8 . . ?
C205 C206 H206 119.8 . . ?
C32 N2 C1 142.0(6) . . ?
C32 N2 C3 109.0(5) . . ?
C3 N2 C1 109.0(5) . . ?
C34 C3 C4 142.6(6) . . ?
C34 C3 N2 108.4(6) . . ?
N2 C3 C4 108.9(5) . . ?
C34 N3 C4 142.6(6) . . ?
C34 N3 C2 108.4(6) . . ?
C2 N3 C4 108.9(5) . . ?
C32 C2 C1 142.0(6) . . ?
C32 C2 N3 109.0(5) . . ?
N3 C2 C1 109.0(5) . . ?
Cl4 C22 Cl5 100.7(10) . . ?
Cl4 C22 H22A 111.6 . . ?
Cl4 C22 H22B 111.6 . . ?
Cl5 C22 H22A 111.6 . . ?
Cl5 C22 H22B 111.6 . . ?
H22A C22 H22B 109.4 . . ?
C22A Cl5A Cl5A 137.9(12) . 2_665 ?
Cl4 C22A Cl5A 127.7(14) . . ?
Cl4 C22A H22C 105.4 . . ?
Cl4 C22A H22D 105.4 . . ?
Cl5A C22A H22C 105.4 . . ?
Cl5A C22A H22D 105.4 . . ?
H22C C22A H22D 106.0 . . ?

loop_
_geom_bond_atom_site_label_1
_geom_bond_atom_site_label_2
_geom_bond_distance
_geom_bond_site_symmetry_2
_geom_bond_publ_flag
Au1 N22 2.030(5) . ?
Au1 N23 2.059(5) . ?
Au1 N24 2.036(5) . ?
Au1 C21 2.003(6) . ?
Au2 Cl1 2.270(2) . ?
Au2 Cl2 2.2623(18) . ?
Au2 Cl3 2.2695(19) . ?
Au2 N33 2.025(5) . ?
N22 C6 1.384(7) . ?
N22 C9 1.384(8) . ?
N23 C11 1.373(8) . ?
N23 C14 1.382(7) . ?
N24 C16 1.384(7) . ?
N24 C19 1.378(8) . ?
N33 C32 1.357(8) . ?
N33 C34 1.363(8) . ?
C1 C20 1.384(9) . ?
C1 C21 1.407(9) . ?
C1 N2 1.440(8) . ?
C1 C2 1.440(8) . ?
C4 C5 1.386(9) . ?
C4 C21 1.402(8) . ?
C4 C3 1.448(8) . ?
C4 N3 1.448(8) . ?
C5 C6 1.388(9) . ?
C5 C51 1.498(8) . ?
C6 C7 1.428(9) . ?
C7 H7 0.9500 . ?
C7 C8 1.357(9) . ?
C8 H8 0.9500 . ?
C8 C9 1.413(9) . ?
C9 C10 1.409(8) . ?
C10 C11 1.389(8) . ?
C10 C101 1.477(8) . ?
C11 C12 1.447(8) . ?
C12 H12 0.9500 . ?
C12 C13 1.352(9) . ?
C13 H13 0.9500 . ?
C13 C14 1.440(8) . ?
C14 C15 1.400(8) . ?
C15 C16 1.383(8) . ?
C15 C151 1.499(8) . ?
C16 C17 1.441(8) . ?
C17 H17 0.9500 . ?
C17 C18 1.353(9) . ?
C18 H18 0.9500 . ?
C18 C19 1.424(9) . ?
C19 C20 1.398(8) . ?
C20 C201 1.495(8) . ?
C32 H32 0.9500 . ?
C32 H32A 0.9500 . ?
C32 N2 1.347(8) . ?
C32 C2 1.347(8) . ?
C34 H34 0.9500 . ?
C34 H34A 0.9500 . ?
C34 C3 1.349(8) . ?
C34 N3 1.349(8) . ?
C51 C52 1.387(9) . ?
C51 C56 1.393(9) . ?
C52 H52 0.9500 . ?
C52 C53 1.385(9) . ?
C53 H53 0.9500 . ?
C53 C54 1.386(11) . ?
C54 H54 0.9500 . ?
C54 C55 1.369(11) . ?
C55 H55 0.9500 . ?
C55 C56 1.386(10) . ?
C56 H56 0.9500 . ?
C101 C102 1.407(8) . ?
C101 C106 1.399(9) . ?
C102 H102 0.9500 . ?
C102 C103 1.390(9) . ?
C103 H103 0.9500 . ?
C103 C104 1.382(9) . ?
C104 H104 0.9500 . ?
C104 C105 1.386(9) . ?
C105 H105 0.9500 . ?
C105 C106 1.377(9) . ?
C106 H106 0.9500 . ?
C151 C152 1.390(9) . ?
C151 C156 1.394(9) . ?
C152 H152 0.9500 . ?
C152 C153 1.380(9) . ?
C153 H153 0.9500 . ?
C153 C154 1.377(11) . ?
C154 H154 0.9500 . ?
C154 C155 1.389(11) . ?
C155 H155 0.9500 . ?
C155 C156 1.397(9) . ?
C156 H156 0.9500 . ?
C201 C202 1.385(10) . ?
C201 C206 1.379(9) . ?
C202 H202 0.9500 . ?
C202 C203 1.394(10) . ?
C203 H203 0.9500 . ?
C203 C204 1.372(11) . ?
C204 H204 0.9500 . ?
C204 C205 1.378(11) . ?
C205 H205 0.9500 . ?
C205 C206 1.389(9) . ?
C206 H206 0.9500 . ?
N2 C3 1.358(8) . ?
N3 C2 1.358(8) . ?
Cl4 C22 1.690(19) . ?
Cl4 C22A 1.716(17) . ?
Cl5 C22 1.776(19) . ?
C22 H22A 0.9900 . ?
C22 H22B 0.9900 . ?
Cl5A Cl5A 2.084(13) 2_665 ?
Cl5A C22A 1.846(16) . ?
C22A H22C 0.9900 . ?
C22A H22D 0.9900 . ?

loop_
_geom_torsion_atom_site_label_1
_geom_torsion_atom_site_label_2
_geom_torsion_atom_site_label_3
_geom_torsion_atom_site_label_4
_geom_torsion
_geom_torsion_site_symmetry_1
_geom_torsion_site_symmetry_2
_geom_torsion_site_symmetry_3
_geom_torsion_site_symmetry_4
_geom_torsion_publ_flag
Au1 N22 C6 C5 -11.4(9) . . . . ?
Au1 N22 C6 C7 169.8(4) . . . . ?
Au1 N22 C9 C8 -169.8(4) . . . . ?
Au1 N22 C9 C10 14.1(8) . . . . ?
Au1 N23 C11 C10 12.9(9) . . . . ?
Au1 N23 C11 C12 -172.4(4) . . . . ?
Au1 N23 C14 C13 173.1(4) . . . . ?
Au1 N23 C14 C15 -12.4(9) . . . . ?
Au1 N24 C16 C15 -9.6(9) . . . . ?
Au1 N24 C16 C17 174.5(4) . . . . ?
Au1 N24 C19 C18 -174.9(4) . . . . ?
Au1 N24 C19 C20 7.8(9) . . . . ?
Au2 N33 C32 N2 -176.1(4) . . . . ?
Au2 N33 C32 C2 -176.1(4) . . . . ?
Au2 N33 C34 C3 176.4(4) . . . . ?
Au2 N33 C34 N3 176.4(4) . . . . ?
N22 C6 C7 C8 1.4(7) . . . . ?
N22 C9 C10 C11 -4.8(10) . . . . ?
N22 C9 C10 C101 175.5(5) . . . . ?
N23 C11 C12 C13 -2.5(7) . . . . ?
N23 C14 C15 C16 9.0(10) . . . . ?
N23 C14 C15 C151 -172.0(5) . . . . ?
N24 C16 C17 C18 1.7(7) . . . . ?
N24 C19 C20 C1 -4.1(10) . . . . ?
N24 C19 C20 C201 177.3(6) . . . . ?
N33 C32 N2 C1 -176.4(7) . . . . ?
N33 C32 N2 C3 -0.2(7) . . . . ?
N33 C32 C2 C1 -176.4(7) . . . . ?
N33 C32 C2 N3 -0.2(7) . . . . ?
N33 C34 C3 C4 176.8(8) . . . . ?
N33 C34 C3 N2 -0.3(7) . . . . ?
N33 C34 N3 C4 176.8(8) . . . . ?
N33 C34 N3 C2 -0.3(7) . . . . ?
C1 C20 C201 C202 106.3(8) . . . . ?
C1 C20 C201 C206 -74.7(8) . . . . ?
C1 N2 C3 C4 -0.3(7) . . . . ?
C1 N2 C3 C34 177.9(5) . . . . ?
C4 C5 C6 N22 8.0(10) . . . . ?
C4 C5 C6 C7 -173.4(6) . . . . ?
C4 C5 C51 C52 64.9(8) . . . . ?
C4 C5 C51 C56 -113.1(7) . . . . ?
C4 N3 C2 C1 -0.3(7) . . . . ?
C4 N3 C2 C32 -177.8(5) . . . . ?
C5 C4 C21 Au1 -10.1(9) . . . . ?
C5 C4 C21 C1 175.7(6) . . . . ?
C5 C4 C3 C34 6.7(13) . . . . ?
C5 C4 C3 N2 -176.3(6) . . . . ?
C5 C4 N3 C34 6.7(13) . . . . ?
C5 C4 N3 C2 -176.3(6) . . . . ?
C5 C6 C7 C8 -177.4(6) . . . . ?
C5 C51 C52 C53 -177.2(6) . . . . ?
C5 C51 C56 C55 178.2(7) . . . . ?
C6 N22 C9 C8 2.9(6) . . . . ?
C6 N22 C9 C10 -173.2(6) . . . . ?
C6 C5 C51 C52 -116.2(7) . . . . ?
C6 C5 C51 C56 65.8(9) . . . . ?
C6 C7 C8 C9 0.3(7) . . . . ?
C7 C8 C9 N22 -2.0(7) . . . . ?
C7 C8 C9 C10 174.2(6) . . . . ?
C8 C9 C10 C11 179.7(6) . . . . ?
C8 C9 C10 C101 0.0(9) . . . . ?
C9 N22 C6 C5 176.1(6) . . . . ?
C9 N22 C6 C7 -2.7(6) . . . . ?
C9 C10 C11 N23 -9.9(10) . . . . ?
C9 C10 C11 C12 176.2(6) . . . . ?
C9 C10 C101 C102 -60.5(8) . . . . ?
C9 C10 C101 C106 121.6(6) . . . . ?
C10 C11 C12 C13 172.3(6) . . . . ?
C10 C101 C102 C103 -178.1(6) . . . . ?
C10 C101 C106 C105 178.5(6) . . . . ?
C11 N23 C14 C13 -1.9(7) . . . . ?
C11 N23 C14 C15 172.7(6) . . . . ?
C11 C10 C101 C102 119.8(6) . . . . ?
C11 C10 C101 C106 -58.1(8) . . . . ?
C11 C12 C13 C14 1.4(7) . . . . ?
C12 C13 C14 N23 0.3(7) . . . . ?
C12 C13 C14 C15 -174.2(6) . . . . ?
C13 C14 C15 C16 -177.5(6) . . . . ?
C13 C14 C15 C151 1.5(9) . . . . ?
C14 N23 C11 C10 -172.1(6) . . . . ?
C14 N23 C11 C12 2.7(7) . . . . ?
C14 C15 C16 N24 2.8(10) . . . . ?
C14 C15 C16 C17 178.1(6) . . . . ?
C14 C15 C151 C152 -62.5(8) . . . . ?
C14 C15 C151 C156 117.9(7) . . . . ?
C15 C16 C17 C18 -174.3(6) . . . . ?
C15 C151 C152 C153 178.0(6) . . . . ?
C15 C151 C156 C155 -179.1(6) . . . . ?
C16 N24 C19 C18 1.4(7) . . . . ?
C16 N24 C19 C20 -175.8(6) . . . . ?
C16 C15 C151 C152 116.5(7) . . . . ?
C16 C15 C151 C156 -63.0(8) . . . . ?
C16 C17 C18 C19 -0.9(7) . . . . ?
C17 C18 C19 N24 -0.3(7) . . . . ?
C17 C18 C19 C20 177.0(6) . . . . ?
C18 C19 C20 C1 179.1(6) . . . . ?
C18 C19 C20 C201 0.5(9) . . . . ?
C19 N24 C16 C15 174.0(6) . . . . ?
C19 N24 C16 C17 -1.9(7) . . . . ?
C19 C20 C201 C202 -75.1(8) . . . . ?
C19 C20 C201 C206 103.9(7) . . . . ?
C20 C1 C21 Au1 8.7(9) . . . . ?
C20 C1 C21 C4 -177.0(6) . . . . ?
C20 C1 N2 C32 -5.9(12) . . . . ?
C20 C1 N2 C3 177.8(6) . . . . ?
C20 C1 C2 C32 -5.9(12) . . . . ?
C20 C1 C2 N3 177.8(6) . . . . ?
C20 C201 C202 C203 178.7(8) . . . . ?
C20 C201 C206 C205 -177.0(6) . . . . ?
C21 C1 C20 C19 -4.8(10) . . . . ?
C21 C1 C20 C201 173.7(6) . . . . ?
C21 C1 N2 C32 175.5(8) . . . . ?
C21 C1 N2 C3 -0.8(7) . . . . ?
C21 C1 C2 C32 175.5(8) . . . . ?
C21 C1 C2 N3 -0.8(7) . . . . ?
C21 C4 C5 C6 3.4(10) . . . . ?
C21 C4 C5 C51 -177.7(6) . . . . ?
C21 C4 C3 C34 -175.9(8) . . . . ?
C21 C4 C3 N2 1.2(7) . . . . ?
C21 C4 N3 C34 -175.9(8) . . . . ?
C21 C4 N3 C2 1.2(7) . . . . ?
C32 N33 C34 C3 0.2(7) . . . . ?
C32 N33 C34 N3 0.2(7) . . . . ?
C32 N2 C3 C4 -177.8(5) . . . . ?
C32 N2 C3 C34 0.3(7) . . . . ?
C34 N33 C32 N2 0.0(7) . . . . ?
C34 N33 C32 C2 0.0(7) . . . . ?
C34 N3 C2 C1 177.9(5) . . . . ?
C34 N3 C2 C32 0.3(7) . . . . ?
C51 C5 C6 N22 -170.9(6) . . . . ?
C51 C5 C6 C7 7.7(9) . . . . ?
C51 C52 C53 C54 -0.9(10) . . . . ?
C52 C51 C56 C55 0.2(11) . . . . ?
C52 C53 C54 C55 0.0(11) . . . . ?
C53 C54 C55 C56 1.0(12) . . . . ?
C54 C55 C56 C51 -1.1(12) . . . . ?
C56 C51 C52 C53 0.8(10) . . . . ?
C101 C10 C11 N23 169.8(6) . . . . ?
C101 C10 C11 C12 -4.0(9) . . . . ?
C101 C102 C103 C104 0.0(9) . . . . ?
C102 C101 C106 C105 0.5(9) . . . . ?
C102 C103 C104 C105 -0.2(10) . . . . ?
C103 C104 C105 C106 0.5(10) . . . . ?
C104 C105 C106 C101 -0.7(10) . . . . ?
C106 C101 C102 C103 -0.1(9) . . . . ?
C151 C15 C16 N24 -176.2(6) . . . . ?
C151 C15 C16 C17 -0.9(9) . . . . ?
C151 C152 C153 C154 1.3(10) . . . . ?
C152 C151 C156 C155 1.4(10) . . . . ?
C152 C153 C154 C155 0.8(11) . . . . ?
C153 C154 C155 C156 -1.9(11) . . . . ?
C154 C155 C156 C151 0.8(11) . . . . ?
C156 C151 C152 C153 -2.4(9) . . . . ?
C201 C202 C203 C204 -2.5(14) . . . . ?
C202 C201 C206 C205 2.1(10) . . . . ?
C202 C203 C204 C205 3.7(14) . . . . ?
C203 C204 C205 C206 -2.1(12) . . . . ?
C204 C205 C206 C201 -0.9(10) . . . . ?
C206 C201 C202 C203 -0.4(12) . . . . ?
N2 C1 C20 C19 176.9(6) . . . . ?
N2 C1 C20 C201 -4.6(9) . . . . ?
N2 C1 C21 Au1 -172.8(4) . . . . ?
N2 C1 C21 C4 1.5(7) . . . . ?
C3 C4 C5 C6 -179.7(6) . . . . ?
C3 C4 C5 C51 -0.8(9) . . . . ?
C3 C4 C21 Au1 172.6(4) . . . . ?
C3 C4 C21 C1 -1.7(7) . . . . ?
N3 C4 C5 C6 -179.7(6) . . . . ?
N3 C4 C5 C51 -0.8(9) . . . . ?
N3 C4 C21 Au1 172.6(4) . . . . ?
N3 C4 C21 C1 -1.7(7) . . . . ?
C2 C1 C20 C19 176.9(6) . . . . ?
C2 C1 C20 C201 -4.6(9) . . . . ?
C2 C1 C21 Au1 -172.8(4) . . . . ?
C2 C1 C21 C4 1.5(7) . . . . ?
Cl5A Cl5A C22A Cl4 127.4(19) 2_665 . . . ?
